data_2242815
loop_
_publ_author_name
'Chkirate, Karim'
'Kansiz, Sevgi'
'Karrouchi, Khalid'
'Mague, Joel T.'
'Dege, Necmi'
'Essassi, El Mokhtar'

_publ_section_title
;
 Crystal structure and Hirshfeld surface analysis of
 <i>N</i>-{2-[(<i>E</i>)-(4-methylbenzylidene)amino]phenyl}-2-(5-methyl-1-<i>H</i>-pyrazol-3-yl)acetamide
 hemihydrate
;
_journal_coeditor_code XU5954
_journal_issue 2
_journal_name_full 'Acta Crystallographica Section E'
_journal_page_first 154
_journal_page_last 158
_journal_paper_doi 10.1107/S2056989018017747
_journal_volume 75
_journal_year 2019
_chemical_formula_iupac 'C20 H20 N4 O, 0.5H2 O'
_chemical_formula_moiety 'C20 H20 N4 O, 0.5(H2 O)'
_chemical_formula_sum 'C20 H21 N4 O1.5'
_chemical_formula_weight 341.41
_chemical_name_systematic
'<i>N</i>-{2-[(<i>E</i>)-(4-Methylbenzylidene)amino]phenyl}-2-(5-methyl-1-<i>H</i>-pyrazol-3-yl)acetamide hemihydrate'
_space_group_crystal_system triclinic
_space_group_IT_number 2
_space_group_name_Hall '-P 1'
_space_group_name_H-M_alt 'P -1'
_symmetry_space_group_name_Hall '-P 1'
_symmetry_space_group_name_H-M 'P -1'
_atom_sites_solution_hydrogens difmap
_atom_sites_solution_primary direct
_atom_sites_solution_secondary difmap
_audit_creation_method SHELXL-2018/1
_cell_angle_alpha 101.991(3)
_cell_angle_beta 97.535(3)
_cell_angle_gamma 99.847(3)
_cell_formula_units_Z 4
_cell_length_a 11.546(3)
_cell_length_b 12.564(3)
_cell_length_c 13.172(3)
_cell_measurement_reflns_used 5130
_cell_measurement_temperature 100(2)
_cell_measurement_theta_max 28.1808
_cell_measurement_theta_min 2.2069
_cell_volume 1813.8(8)
_computing_cell_refinement
;
<i>SAINT</i> (Bruker, 2016)
;
_computing_data_collection
;
<i>APEX3</i> (Bruker, 2016)
;
_computing_data_reduction
;
<i>SAINT</i> (Bruker, 2016)
;
_computing_molecular_graphics
;
DIAMOND (Brandenburg & Putz, 2012) and Mercury (Macrae <i>et al.</i>,
2008)
;
_computing_publication_material
;
<i>SHELXL2018/1</i> (Sheldrick, 2015<i>b</i>),
PLATON (Spek, 2009) and publCIF (Westrip, 2010)
;
_computing_structure_refinement
;
<i>SHELXL2018/1</i> (Sheldrick, 2015<i>b</i>)
;
_computing_structure_solution
;
<i>SHELXT</i> (Sheldrick, 2015<i>a</i>)
;
_diffrn_ambient_temperature 100(2)
_diffrn_detector_area_resol_mean 8.3333
_diffrn_measured_fraction_theta_full 0.972
_diffrn_measured_fraction_theta_max 0.969
_diffrn_measurement_device_type 'Bruker SMART APEX CCD'
_diffrn_measurement_method '\w scans'
_diffrn_radiation_monochromator graphite
_diffrn_radiation_type MoK\a
_diffrn_radiation_wavelength 0.71073
_diffrn_reflns_av_R_equivalents 0.0328
_diffrn_reflns_av_unetI/netI 0.0643
_diffrn_reflns_limit_h_max 15
_diffrn_reflns_limit_h_min -15
_diffrn_reflns_limit_k_max 16
_diffrn_reflns_limit_k_min -16
_diffrn_reflns_limit_l_max 17
_diffrn_reflns_limit_l_min -17
_diffrn_reflns_number 17171
_diffrn_reflns_theta_full 28.150
_diffrn_reflns_theta_max 28.181
_diffrn_reflns_theta_min 1.605
_diffrn_source 'fine-focus sealed tube'
_exptl_absorpt_coefficient_mu 0.082
_exptl_absorpt_correction_T_max 0.99
_exptl_absorpt_correction_T_min 0.88
_exptl_absorpt_correction_type multi-scan
_exptl_absorpt_process_details
;
(<i>SADABS</i>; Krause <i>et al.</i>, 2015)
;
_exptl_crystal_colour colourless
_exptl_crystal_density_diffrn 1.250
_exptl_crystal_density_method 'not measured'
_exptl_crystal_description rod
_exptl_crystal_F_000 724
_exptl_crystal_size_max 0.210
_exptl_crystal_size_mid 0.134
_exptl_crystal_size_min 0.116
_refine_diff_density_max 0.278
_refine_diff_density_min -0.187
_refine_ls_extinction_method none
_refine_ls_goodness_of_fit_ref 1.035
_refine_ls_hydrogen_treatment refall
_refine_ls_matrix_type full
_refine_ls_number_parameters 628
_refine_ls_number_reflns 8663
_refine_ls_number_restraints 0
_refine_ls_restrained_S_all 1.035
_refine_ls_R_factor_all 0.0749
_refine_ls_R_factor_gt 0.0463
_refine_ls_shift/su_max 0.000
_refine_ls_shift/su_mean 0.000
_refine_ls_structure_factor_coef Fsqd
_refine_ls_weighting_details 'w=1/[\s^2^(Fo^2^)+(0.0564P)^2^] where P=(Fo^2^+2Fc^2^)/3'
_refine_ls_weighting_scheme calc
_refine_ls_wR_factor_gt 0.1105
_refine_ls_wR_factor_ref 0.1218
_reflns_number_gt 5888
_reflns_number_total 8663
_reflns_threshold_expression 'I > 2\s(I)'
_cod_data_source_file xu5954sup1.cif
_cod_data_source_block I
_cod_original_cell_volume 1813.8(7)
_cod_database_code 2242815
_shelx_space_group_comment
;
The symmetry employed for this shelxl refinement is uniquely defined
by the following loop, which should always be used as a source of
symmetry information in preference to the above space-group names.
They are only intended as comments.
;
_shelx_estimated_absorpt_t_min 0.983
_shelx_estimated_absorpt_t_max 0.991

loop_
_symmetry_equiv_pos_as_xyz
'x, y, z'
'-x, -y, -z'

loop_
_atom_site_type_symbol
_atom_site_label
_atom_site_fract_x
_atom_site_fract_y
_atom_site_fract_z
_atom_site_U_iso_or_equiv
_atom_site_adp_type
_atom_site_calc_flag
_atom_site_occupancy
O O1 -0.24038(9) 0.13666(9) 0.04235(8) 0.0313(3) Uani d 1
N N1 0.27104(11) 0.26740(10) 0.11862(10) 0.0240(3) Uani d 1
H H1 0.3426(15) 0.3173(14) 0.1367(13) 0.040(5) Uiso d 1
N N2 0.16821(10) 0.29967(10) 0.08749(9) 0.0238(3) Uani d 1
N N3 -0.09799(11) 0.19107(10) 0.19035(9) 0.0213(3) Uani d 1
H H3A -0.0190(13) 0.2168(12) 0.2155(12) 0.023(4) Uiso d 1
N N4 0.02622(10) 0.22466(10) 0.38113(9) 0.0233(3) Uani d 1
C C1 0.35478(14) 0.10461(14) 0.14763(14) 0.0284(3) Uani d 1
H H1A 0.3326(16) 0.0229(16) 0.1186(15) 0.051(5) Uiso d 1
H H1B 0.3722(16) 0.1144(15) 0.2238(16) 0.051(5) Uiso d 1
H H1C 0.4241(17) 0.1349(15) 0.1255(15) 0.052(6) Uiso d 1
C C2 0.25432(12) 0.15807(11) 0.11593(11) 0.0222(3) Uani d 1
C C3 0.13432(13) 0.11639(12) 0.08140(11) 0.0236(3) Uani d 1
H H3 0.0949(14) 0.0375(13) 0.0687(13) 0.036(5) Uiso d 1
C C4 0.08456(12) 0.20676(11) 0.06429(11) 0.0205(3) Uani d 1
C C5 -0.04210(13) 0.20825(13) 0.02199(11) 0.0229(3) Uani d 1
H H5A -0.0458(12) 0.2852(13) 0.0168(12) 0.026(4) Uiso d 1
H H5B -0.0678(13) 0.1591(12) -0.0510(13) 0.027(4) Uiso d 1
C C6 -0.13684(12) 0.17440(11) 0.08508(11) 0.0213(3) Uani d 1
C C7 -0.16340(12) 0.16660(11) 0.26803(11) 0.0204(3) Uani d 1
C C8 -0.28614(13) 0.12593(12) 0.24842(13) 0.0257(3) Uani d 1
H H8 -0.3322(13) 0.1159(12) 0.1777(12) 0.026(4) Uiso d 1
C C9 -0.34209(15) 0.09808(15) 0.32871(14) 0.0366(4) Uani d 1
H H9 -0.4304(15) 0.0704(13) 0.3126(13) 0.038(5) Uiso d 1
C C10 -0.27788(15) 0.11076(17) 0.42750(15) 0.0452(5) Uani d 1
H H10 -0.3172(17) 0.0920(15) 0.4852(16) 0.055(6) Uiso d 1
C C11 -0.15655(15) 0.15421(15) 0.44915(14) 0.0375(4) Uani d 1
H H11 -0.1124(15) 0.1630(14) 0.5198(15) 0.047(5) Uiso d 1
C C12 -0.09769(12) 0.18343(11) 0.37043(11) 0.0226(3) Uani d 1
C C13 0.09606(13) 0.24843(13) 0.46912(12) 0.0265(3) Uani d 1
H H13 0.0668(15) 0.2413(14) 0.5348(14) 0.047(5) Uiso d 1
C C14 0.22509(13) 0.28361(12) 0.47815(11) 0.0246(3) Uani d 1
C C15 0.27780(13) 0.29677(12) 0.39088(12) 0.0262(3) Uani d 1
H H15 0.2243(13) 0.2821(12) 0.3225(12) 0.027(4) Uiso d 1
C C16 0.39990(14) 0.32762(14) 0.40179(13) 0.0312(4) Uani d 1
H H16 0.4323(14) 0.3411(13) 0.3410(13) 0.035(5) Uiso d 1
C C17 0.47409(13) 0.34649(13) 0.49918(12) 0.0297(4) Uani d 1
C C18 0.42097(15) 0.33447(15) 0.58584(13) 0.0354(4) Uani d 1
H H18 0.4721(15) 0.3483(13) 0.6554(14) 0.040(5) Uiso d 1
C C19 0.29838(14) 0.30374(15) 0.57594(13) 0.0350(4) Uani d 1
H H19 0.2595(15) 0.2958(14) 0.6390(14) 0.048(5) Uiso d 1
C C20 0.60729(15) 0.37970(19) 0.50972(17) 0.0432(5) Uani d 1
H H20A 0.642(2) 0.319(2) 0.469(2) 0.101(9) Uiso d 1
H H20B 0.6300(18) 0.4481(18) 0.4833(17) 0.072(7) Uiso d 1
H H20C 0.647(2) 0.3942(19) 0.583(2) 0.087(8) Uiso d 1
O O2 0.52850(9) 0.56026(9) 0.82428(9) 0.0319(3) Uani d 1
N N5 0.03382(10) 0.52348(10) 0.81415(10) 0.0228(3) Uani d 1
H H5 -0.0253(16) 0.5056(14) 0.8528(14) 0.045(5) Uiso d 1
N N6 0.15011(10) 0.55805(9) 0.86144(9) 0.0210(3) Uani d 1
N N7 0.36667(11) 0.43953(10) 0.84380(9) 0.0218(3) Uani d 1
H H7 0.2865(15) 0.4290(13) 0.8401(13) 0.037(5) Uiso d 1
N N8 0.21561(10) 0.25089(10) 0.83158(9) 0.0234(3) Uani d 1
C C21 -0.10166(15) 0.48113(16) 0.64252(16) 0.0361(4) Uani d 1
H H21A -0.163(2) 0.4882(19) 0.6879(19) 0.086(8) Uiso d 1
H H21B -0.1168(17) 0.4019(18) 0.6063(16) 0.065(6) Uiso d 1
H H21C -0.1135(15) 0.5315(15) 0.5943(15) 0.052(5) Uiso d 1
C C22 0.01855(13) 0.51647(11) 0.70978(12) 0.0245(3) Uani d 1
C C23 0.13064(13) 0.54799(12) 0.68677(12) 0.0255(3) Uani d 1
H H23 0.1522(13) 0.5523(12) 0.6183(13) 0.030(4) Uiso d 1
C C24 0.20896(12) 0.57328(11) 0.78264(11) 0.0209(3) Uani d 1
C C25 0.34089(13) 0.61544(12) 0.80340(13) 0.0236(3) Uani d 1
H H25A 0.3667(13) 0.6811(12) 0.8659(12) 0.027(4) Uiso d 1
H H25B 0.3656(13) 0.6432(12) 0.7431(13) 0.031(4) Uiso d 1
C C26 0.42068(12) 0.53575(12) 0.82503(11) 0.0228(3) Uani d 1
C C27 0.41856(12) 0.35211(11) 0.86889(11) 0.0213(3) Uani d 1
C C28 0.54056(13) 0.36037(13) 0.89766(12) 0.0270(3) Uani d 1
H H28 0.5982(15) 0.4314(15) 0.8988(13) 0.044(5) Uiso d 1
C C29 0.58176(14) 0.27065(13) 0.92452(12) 0.0295(4) Uani d 1
H H29 0.6701(15) 0.2783(13) 0.9482(13) 0.040(5) Uiso d 1
C C30 0.50266(14) 0.17427(14) 0.92401(12) 0.0301(4) Uani d 1
H H30 0.5291(14) 0.1144(13) 0.9446(13) 0.032(4) Uiso d 1
C C31 0.38173(14) 0.16498(13) 0.89364(12) 0.0272(3) Uani d 1
H H31 0.3233(13) 0.0982(12) 0.8945(11) 0.022(4) Uiso d 1
C C32 0.33787(12) 0.25261(12) 0.86328(11) 0.0229(3) Uani d 1
C C33 0.14467(13) 0.15882(12) 0.78537(12) 0.0245(3) Uani d 1
H H33 0.1751(14) 0.0909(13) 0.7694(12) 0.033(4) Uiso d 1
C C34 0.01636(13) 0.14971(12) 0.75516(11) 0.0234(3) Uani d 1
C C35 -0.05642(14) 0.04580(13) 0.70870(13) 0.0303(4) Uani d 1
H H35 -0.0215(14) -0.0207(14) 0.6920(13) 0.037(5) Uiso d 1
C C36 -0.17876(14) 0.03414(13) 0.68350(13) 0.0324(4) Uani d 1
H H36 -0.2277(15) -0.0379(14) 0.6534(13) 0.040(5) Uiso d 1
C C37 -0.23271(13) 0.12516(12) 0.70395(12) 0.0269(3) Uani d 1
C C38 -0.15965(14) 0.22914(13) 0.74951(12) 0.0263(3) Uani d 1
H H38 -0.1943(13) 0.2927(12) 0.7645(12) 0.026(4) Uiso d 1
C C39 -0.03736(13) 0.24180(12) 0.77441(12) 0.0246(3) Uani d 1
H H39 0.0132(12) 0.3148(12) 0.8089(11) 0.020(4) Uiso d 1
C C40 -0.36608(15) 0.11183(16) 0.67982(15) 0.0358(4) Uani d 1
H H40A -0.4014(16) 0.1124(14) 0.7448(15) 0.049(5) Uiso d 1
H H40B -0.3951(17) 0.1743(17) 0.6509(15) 0.060(6) Uiso d 1
H H40C -0.4044(15) 0.0410(15) 0.6284(14) 0.045(5) Uiso d 1
O O3 0.15336(9) 0.51707(9) 0.07448(9) 0.0266(2) Uani d 1
H H3B 0.1689(17) 0.4475(17) 0.0720(16) 0.060(6) Uiso d 1
H H3C 0.1580(19) 0.5294(18) 0.0125(19) 0.075(7) Uiso d 1

loop_
_atom_site_aniso_label
_atom_site_aniso_U_11
_atom_site_aniso_U_22
_atom_site_aniso_U_33
_atom_site_aniso_U_12
_atom_site_aniso_U_13
_atom_site_aniso_U_23
O1 0.0194(6) 0.0403(6) 0.0291(6) 0.0035(5) -0.0040(4) 0.0042(5)
N1 0.0183(6) 0.0269(7) 0.0278(7) 0.0042(5) 0.0049(5) 0.0087(5)
N2 0.0210(6) 0.0262(7) 0.0258(7) 0.0054(5) 0.0061(5) 0.0083(5)
N3 0.0147(6) 0.0251(6) 0.0221(6) 0.0014(5) 0.0006(5) 0.0051(5)
N4 0.0198(6) 0.0263(6) 0.0218(6) 0.0023(5) 0.0017(5) 0.0046(5)
C1 0.0214(8) 0.0325(9) 0.0330(9) 0.0088(7) 0.0041(7) 0.0089(7)
C2 0.0226(8) 0.0239(7) 0.0215(7) 0.0060(6) 0.0061(6) 0.0059(6)
C3 0.0229(8) 0.0215(8) 0.0261(8) 0.0042(6) 0.0028(6) 0.0060(6)
C4 0.0216(7) 0.0229(7) 0.0173(7) 0.0041(6) 0.0047(6) 0.0047(6)
C5 0.0245(8) 0.0233(8) 0.0202(8) 0.0061(6) 0.0011(6) 0.0045(6)
C6 0.0195(7) 0.0200(7) 0.0239(7) 0.0073(6) 0.0010(6) 0.0035(6)
C7 0.0191(7) 0.0173(7) 0.0249(7) 0.0027(5) 0.0047(6) 0.0052(6)
C8 0.0202(8) 0.0253(8) 0.0304(9) 0.0028(6) 0.0017(6) 0.0068(6)
C9 0.0198(8) 0.0471(10) 0.0421(10) -0.0010(7) 0.0073(7) 0.0142(8)
C10 0.0302(10) 0.0678(13) 0.0387(11) -0.0023(9) 0.0134(8) 0.0201(9)
C11 0.0300(9) 0.0530(11) 0.0283(9) 0.0009(8) 0.0054(7) 0.0127(8)
C12 0.0185(7) 0.0235(7) 0.0252(8) 0.0030(6) 0.0046(6) 0.0049(6)
C13 0.0256(8) 0.0314(8) 0.0210(8) 0.0019(6) 0.0036(6) 0.0062(6)
C14 0.0236(8) 0.0261(8) 0.0214(7) 0.0027(6) 0.0013(6) 0.0032(6)
C15 0.0219(8) 0.0316(8) 0.0209(8) 0.0015(6) 0.0003(6) 0.0026(6)
C16 0.0265(9) 0.0382(9) 0.0261(8) 0.0015(7) 0.0061(7) 0.0045(7)
C17 0.0211(8) 0.0305(8) 0.0325(9) 0.0031(6) 0.0000(6) 0.0009(7)
C18 0.0273(9) 0.0488(10) 0.0250(9) 0.0033(8) -0.0044(7) 0.0069(7)
C19 0.0281(9) 0.0509(11) 0.0227(8) 0.0005(8) 0.0020(7) 0.0086(7)
C20 0.0216(9) 0.0559(13) 0.0444(12) 0.0013(8) -0.0009(8) 0.0038(10)
O2 0.0173(5) 0.0331(6) 0.0444(7) 0.0004(4) 0.0059(5) 0.0104(5)
N5 0.0167(6) 0.0225(6) 0.0303(7) 0.0045(5) 0.0051(5) 0.0081(5)
N6 0.0179(6) 0.0208(6) 0.0243(6) 0.0033(5) 0.0036(5) 0.0058(5)
N7 0.0159(6) 0.0232(6) 0.0264(7) 0.0031(5) 0.0035(5) 0.0067(5)
N8 0.0232(6) 0.0250(6) 0.0223(6) 0.0029(5) 0.0049(5) 0.0070(5)
C21 0.0273(9) 0.0372(10) 0.0410(10) 0.0015(8) -0.0063(8) 0.0148(8)
C22 0.0232(8) 0.0210(7) 0.0274(8) 0.0022(6) -0.0007(6) 0.0067(6)
C23 0.0265(8) 0.0258(8) 0.0238(8) 0.0033(6) 0.0041(6) 0.0069(6)
C24 0.0220(7) 0.0171(7) 0.0251(8) 0.0047(6) 0.0058(6) 0.0067(6)
C25 0.0199(8) 0.0230(8) 0.0271(8) 0.0002(6) 0.0055(6) 0.0067(6)
C26 0.0190(7) 0.0250(7) 0.0210(7) 0.0006(6) 0.0025(6) 0.0018(6)
C27 0.0218(7) 0.0254(7) 0.0169(7) 0.0061(6) 0.0032(6) 0.0044(6)
C28 0.0230(8) 0.0341(9) 0.0231(8) 0.0066(7) 0.0031(6) 0.0049(6)
C29 0.0256(8) 0.0413(9) 0.0231(8) 0.0133(7) 0.0035(7) 0.0061(7)
C30 0.0357(9) 0.0352(9) 0.0244(8) 0.0190(8) 0.0059(7) 0.0081(7)
C31 0.0335(9) 0.0268(8) 0.0225(8) 0.0081(7) 0.0066(7) 0.0056(6)
C32 0.0234(8) 0.0265(8) 0.0194(7) 0.0078(6) 0.0052(6) 0.0035(6)
C33 0.0271(8) 0.0221(8) 0.0262(8) 0.0056(6) 0.0081(6) 0.0071(6)
C34 0.0264(8) 0.0217(7) 0.0228(8) 0.0023(6) 0.0074(6) 0.0071(6)
C35 0.0287(9) 0.0219(8) 0.0394(9) 0.0023(7) 0.0104(7) 0.0049(7)
C36 0.0302(9) 0.0244(8) 0.0378(10) -0.0046(7) 0.0090(7) 0.0033(7)
C37 0.0246(8) 0.0305(8) 0.0257(8) -0.0014(6) 0.0084(6) 0.0101(6)
C38 0.0286(8) 0.0245(8) 0.0275(8) 0.0054(7) 0.0061(6) 0.0094(6)
C39 0.0274(8) 0.0211(7) 0.0242(8) 0.0011(6) 0.0033(6) 0.0068(6)
C40 0.0256(9) 0.0435(11) 0.0355(10) 0.0003(8) 0.0096(7) 0.0061(8)
O3 0.0263(6) 0.0266(6) 0.0310(6) 0.0078(5) 0.0085(5) 0.0116(5)

loop_
_atom_type_symbol
_atom_type_description
_atom_type_scat_dispersion_real
_atom_type_scat_dispersion_imag
_atom_type_scat_source
C C 0.0033 0.0016 'International Tables Vol C Tables 4.2.6.8 and 6.1.1.4'
H H 0.0000 0.0000 'International Tables Vol C Tables 4.2.6.8 and 6.1.1.4'
N N 0.0061 0.0033 'International Tables Vol C Tables 4.2.6.8 and 6.1.1.4'
O O 0.0106 0.0060 'International Tables Vol C Tables 4.2.6.8 and 6.1.1.4'

loop_
_geom_angle_atom_site_label_1
_geom_angle_atom_site_label_2
_geom_angle_atom_site_label_3
_geom_angle
C2 N1 N2 112.77(12)
C2 N1 H1 126.3(10)
N2 N1 H1 120.9(10)
C4 N2 N1 104.56(11)
C6 N3 C7 128.49(12)
C6 N3 H3A 118.4(9)
C7 N3 H3A 113.0(9)
C13 N4 C12 122.39(13)
C2 C1 H1A 110.3(10)
C2 C1 H1B 111.5(11)
H1A C1 H1B 105.2(15)
C2 C1 H1C 110.8(11)
H1A C1 H1C 110.7(15)
H1B C1 H1C 108.1(15)
N1 C2 C3 105.96(12)
N1 C2 C1 121.99(13)
C3 C2 C1 132.05(14)
C2 C3 C4 105.94(13)
C2 C3 H3 125.1(9)
C4 C3 H3 128.9(9)
N2 C4 C3 110.77(12)
N2 C4 C5 120.30(12)
C3 C4 C5 128.88(13)
C4 C5 C6 117.61(12)
C4 C5 H5A 107.9(8)
C6 C5 H5A 106.3(8)
C4 C5 H5B 110.6(8)
C6 C5 H5B 106.5(8)
H5A C5 H5B 107.4(12)
O1 C6 N3 123.85(13)
O1 C6 C5 120.84(13)
N3 C6 C5 115.30(12)
C8 C7 N3 123.57(13)
C8 C7 C12 119.98(13)
N3 C7 C12 116.44(12)
C9 C8 C7 119.49(15)
C9 C8 H8 120.4(9)
C7 C8 H8 120.1(9)
C10 C9 C8 120.69(15)
C10 C9 H9 121.6(10)
C8 C9 H9 117.7(10)
C9 C10 C11 120.54(16)
C9 C10 H10 121.1(11)
C11 C10 H10 118.3(11)
C10 C11 C12 120.21(16)
C10 C11 H11 119.5(10)
C12 C11 H11 120.3(11)
C11 C12 C7 119.00(13)
C11 C12 N4 125.82(14)
C7 C12 N4 115.11(12)
N4 C13 C14 121.94(14)
N4 C13 H13 121.9(10)
C14 C13 H13 116.1(10)
C19 C14 C15 118.66(14)
C19 C14 C13 119.64(14)
C15 C14 C13 121.70(13)
C16 C15 C14 120.17(14)
C16 C15 H15 122.5(9)
C14 C15 H15 117.3(9)
C15 C16 C17 121.55(15)
C15 C16 H16 117.6(10)
C17 C16 H16 120.7(10)
C18 C17 C16 117.97(14)
C18 C17 C20 121.12(15)
C16 C17 C20 120.91(15)
C19 C18 C17 121.03(15)
C19 C18 H18 120.0(10)
C17 C18 H18 119.0(10)
C18 C19 C14 120.62(15)
C18 C19 H19 121.2(10)
C14 C19 H19 118.2(10)
C17 C20 H20A 112.0(14)
C17 C20 H20B 111.1(12)
H20A C20 H20B 108.0(19)
C17 C20 H20C 111.5(14)
H20A C20 H20C 105.7(19)
H20B C20 H20C 108.4(18)
C22 N5 N6 112.71(12)
C22 N5 H5 126.5(11)
N6 N5 H5 120.8(11)
C24 N6 N5 104.31(11)
C26 N7 C27 128.61(12)
C26 N7 H7 116.3(10)
C27 N7 H7 115.1(10)
C33 N8 C32 119.62(13)
C22 C21 H21A 109.1(13)
C22 C21 H21B 110.9(11)
H21A C21 H21B 105.8(18)
C22 C21 H21C 111.2(10)
H21A C21 H21C 105.3(16)
H21B C21 H21C 114.0(16)
N5 C22 C23 106.25(13)
N5 C22 C21 121.78(14)
C23 C22 C21 131.97(15)
C22 C23 C24 105.66(13)
C22 C23 H23 128.0(9)
C24 C23 H23 126.3(9)
N6 C24 C23 111.07(13)
N6 C24 C25 120.87(13)
C23 C24 C25 128.03(13)
C24 C25 C26 118.03(12)
C24 C25 H25A 111.9(8)
C26 C25 H25A 104.5(8)
C24 C25 H25B 109.9(9)
C26 C25 H25B 106.3(9)
H25A C25 H25B 105.3(12)
O2 C26 N7 123.63(14)
O2 C26 C25 120.04(13)
N7 C26 C25 116.33(12)
C28 C27 C32 120.48(13)
C28 C27 N7 123.96(13)
C32 C27 N7 115.56(12)
C29 C28 C27 119.24(15)
C29 C28 H28 120.9(10)
C27 C28 H28 119.9(10)
C30 C29 C28 120.68(15)
C30 C29 H29 120.4(9)
C28 C29 H29 118.8(9)
C31 C30 C29 120.25(15)
C31 C30 H30 118.3(10)
C29 C30 H30 121.5(10)
C30 C31 C32 120.37(15)
C30 C31 H31 121.9(8)
C32 C31 H31 117.7(8)
C31 C32 C27 118.86(13)
C31 C32 N8 124.36(13)
C27 C32 N8 116.71(12)
N8 C33 C34 122.69(14)
N8 C33 H33 120.2(9)
C34 C33 H33 117.1(9)
C35 C34 C39 118.27(14)
C35 C34 C33 119.59(13)
C39 C34 C33 122.11(13)
C36 C35 C34 120.77(15)
C36 C35 H35 118.7(9)
C34 C35 H35 120.5(9)
C35 C36 C37 121.15(15)
C35 C36 H36 119.8(10)
C37 C36 H36 119.0(10)
C36 C37 C38 117.97(14)
C36 C37 C40 121.10(14)
C38 C37 C40 120.91(15)
C39 C38 C37 121.34(15)
C39 C38 H38 119.0(9)
C37 C38 H38 119.7(9)
C38 C39 C34 120.47(14)
C38 C39 H39 120.9(8)
C34 C39 H39 118.6(8)
C37 C40 H40A 110.8(10)
C37 C40 H40B 114.9(11)
H40A C40 H40B 104.2(15)
C37 C40 H40C 112.1(10)
H40A C40 H40C 107.4(14)
H40B C40 H40C 106.9(15)
H3B O3 H3C 106.3(19)

loop_
_geom_bond_atom_site_label_1
_geom_bond_atom_site_label_2
_geom_bond_distance
O1 C6 1.2205(16)
N1 C2 1.3464(18)
N1 N2 1.3595(16)
N1 H1 0.918(17)
N2 C4 1.3333(17)
N3 C6 1.3608(18)
N3 C7 1.4021(18)
N3 H3A 0.907(15)
N4 C13 1.2695(19)
N4 C12 1.4136(18)
C1 C2 1.492(2)
C1 H1A 0.993(19)
C1 H1B 0.974(19)
C1 H1C 0.935(19)
C2 C3 1.374(2)
C3 C4 1.4019(19)
C3 H3 0.987(16)
C4 C5 1.4999(19)
C5 C6 1.515(2)
C5 H5A 0.991(15)
C5 H5B 1.004(16)
C7 C8 1.3920(19)
C7 C12 1.4134(19)
C8 C9 1.383(2)
C8 H8 0.982(15)
C9 C10 1.374(2)
C9 H9 0.998(16)
C10 C11 1.382(2)
C10 H10 0.98(2)
C11 C12 1.389(2)
C11 H11 0.976(18)
C13 C14 1.461(2)
C13 H13 0.984(18)
C14 C19 1.395(2)
C14 C15 1.395(2)
C15 C16 1.377(2)
C15 H15 0.986(15)
C16 C17 1.397(2)
C16 H16 0.960(17)
C17 C18 1.388(2)
C17 C20 1.503(2)
C18 C19 1.383(2)
C18 H18 0.987(17)
C19 H19 1.009(18)
C20 H20A 1.02(3)
C20 H20B 1.00(2)
C20 H20C 0.98(3)
O2 C26 1.2322(17)
N5 C22 1.3453(19)
N5 N6 1.3596(16)
N5 H5 0.928(18)
N6 C24 1.3410(17)
N7 C26 1.3484(18)
N7 C27 1.4137(18)
N7 H7 0.906(17)
N8 C33 1.2775(18)
N8 C32 1.4137(18)
C21 C22 1.487(2)
C21 H21A 0.99(3)
C21 H21B 0.99(2)
C21 H21C 1.00(2)
C22 C23 1.379(2)
C23 C24 1.396(2)
C23 H23 0.976(16)
C24 C25 1.493(2)
C25 C26 1.516(2)
C25 H25A 1.008(16)
C25 H25B 0.987(16)
C27 C28 1.390(2)
C27 C32 1.408(2)
C28 C29 1.388(2)
C28 H28 1.014(18)
C29 C30 1.385(2)
C29 H29 1.009(17)
C30 C31 1.379(2)
C30 H30 0.935(16)
C31 C32 1.396(2)
C31 H31 0.986(14)
C33 C34 1.461(2)
C33 H33 0.971(16)
C34 C35 1.394(2)
C34 C39 1.397(2)
C35 C36 1.383(2)
C35 H35 0.985(16)
C36 C37 1.388(2)
C36 H36 0.955(17)
C37 C38 1.394(2)
C37 C40 1.504(2)
C38 C39 1.381(2)
C38 H38 0.949(15)
C39 H39 0.981(14)
C40 H40A 0.994(19)
C40 H40B 1.03(2)
C40 H40C 0.992(18)
O3 H3B 0.92(2)
O3 H3C 0.87(2)

loop_
_geom_hbond_atom_site_label_D
_geom_hbond_atom_site_label_H
_geom_hbond_atom_site_label_A
_geom_hbond_site_symmetry_A
_geom_hbond_distance_DH
_geom_hbond_distance_HA
_geom_hbond_distance_DA
_geom_hbond_angle_DHA
N1 H1 O2 2_666 0.92(2) 1.88(2) 2.7863(18) 169(2)
O3 H3B N2 . 0.92(2) 1.91(2) 2.8047(19) 165(2)
O3 H3C N6 1_554 0.87(2) 2.09(2) 2.9530(18) 174(2)
N5 H5 O3 2_566 0.93(2) 1.878(19) 2.8014(18) 173(2)
N7 H7 N6 . 0.91(2) 2.447(17) 3.1314(19) 132.6(13)
C1 H1A O1 2_555 0.99(2) 2.56(2) 3.436(2) 146.9(15)
C8 H8 O1 . 0.98(2) 2.228(15) 2.858(2) 120.8(12)
C28 H28 O2 . 1.01(2) 2.265(18) 2.890(2) 118.5(13)
C35 H35 N4 2_556 0.99(2) 2.532(18) 3.451(2) 155.2(13)
N3 H3A Cg1 . 0.91(2) 2.999(15) 3.6216(17) 127.4(12)
C5 H5B Cg6 1_554 1.00(2) 2.820(16) 3.7171(18) 149.0(12)
C11 H11 Cg6 . 0.98(2) 2.837(19) 3.713(2) 149.8(14)
C15 H15 Cg1 . 0.99(2) 2.913(15) 3.7979(19) 149.8(12)
C20 H20B Cg3 2_666 1.00(2) 2.88(2) 3.772(3) 148.9(16)

loop_
_geom_torsion_atom_site_label_1
_geom_torsion_atom_site_label_2
_geom_torsion_atom_site_label_3
_geom_torsion_atom_site_label_4
_geom_torsion
C2 N1 N2 C4 -0.19(15)
N2 N1 C2 C3 -0.09(16)
N2 N1 C2 C1 -179.53(13)
N1 C2 C3 C4 0.31(16)
C1 C2 C3 C4 179.67(15)
N1 N2 C4 C3 0.39(15)
N1 N2 C4 C5 -177.40(12)
C2 C3 C4 N2 -0.45(17)
C2 C3 C4 C5 177.10(13)
N2 C4 C5 C6 -120.07(14)
C3 C4 C5 C6 62.6(2)
C7 N3 C6 O1 2.3(2)
C7 N3 C6 C5 -178.85(12)
C4 C5 C6 O1 -154.35(13)
C4 C5 C6 N3 26.74(18)
C6 N3 C7 C8 -4.5(2)
C6 N3 C7 C12 174.38(13)
N3 C7 C8 C9 176.28(14)
C12 C7 C8 C9 -2.6(2)
C7 C8 C9 C10 0.4(3)
C8 C9 C10 C11 1.6(3)
C9 C10 C11 C12 -1.3(3)
C10 C11 C12 C7 -0.9(3)
C10 C11 C12 N4 -177.53(16)
C8 C7 C12 C11 2.8(2)
N3 C7 C12 C11 -176.12(13)
C8 C7 C12 N4 179.83(12)
N3 C7 C12 N4 0.90(18)
C13 N4 C12 C11 -6.3(2)
C13 N4 C12 C7 176.92(13)
C12 N4 C13 C14 175.65(13)
N4 C13 C14 C19 -177.01(15)
N4 C13 C14 C15 2.4(2)
C19 C14 C15 C16 0.8(2)
C13 C14 C15 C16 -178.54(14)
C14 C15 C16 C17 0.0(2)
C15 C16 C17 C18 -0.7(2)
C15 C16 C17 C20 179.76(16)
C16 C17 C18 C19 0.6(3)
C20 C17 C18 C19 -179.91(17)
C17 C18 C19 C14 0.3(3)
C15 C14 C19 C18 -1.0(2)
C13 C14 C19 C18 178.41(15)
C22 N5 N6 C24 0.17(15)
N6 N5 C22 C23 0.04(16)
N6 N5 C22 C21 -179.52(13)
N5 C22 C23 C24 -0.23(16)
C21 C22 C23 C24 179.27(16)
N5 N6 C24 C23 -0.32(15)
N5 N6 C24 C25 177.99(12)
C22 C23 C24 N6 0.35(16)
C22 C23 C24 C25 -177.80(14)
N6 C24 C25 C26 75.24(18)
C23 C24 C25 C26 -106.77(17)
C27 N7 C26 O2 2.3(2)
C27 N7 C26 C25 -178.09(13)
C24 C25 C26 O2 167.33(13)
C24 C25 C26 N7 -12.3(2)
C26 N7 C27 C28 12.5(2)
C26 N7 C27 C32 -167.60(13)
C32 C27 C28 C29 -2.3(2)
N7 C27 C28 C29 177.62(13)
C27 C28 C29 C30 -0.8(2)
C28 C29 C30 C31 2.0(2)
C29 C30 C31 C32 -0.1(2)
C30 C31 C32 C27 -2.9(2)
C30 C31 C32 N8 -179.62(13)
C28 C27 C32 C31 4.1(2)
N7 C27 C32 C31 -175.82(12)
C28 C27 C32 N8 -178.92(12)
N7 C27 C32 N8 1.15(18)
C33 N8 C32 C31 -30.9(2)
C33 N8 C32 C27 152.35(13)
C32 N8 C33 C34 176.83(12)
N8 C33 C34 C35 -177.46(14)
N8 C33 C34 C39 0.4(2)
C39 C34 C35 C36 -0.7(2)
C33 C34 C35 C36 177.20(14)
C34 C35 C36 C37 -0.2(2)
C35 C36 C37 C38 0.8(2)
C35 C36 C37 C40 -177.95(15)
C36 C37 C38 C39 -0.4(2)
C40 C37 C38 C39 178.34(14)
C37 C38 C39 C34 -0.6(2)
C35 C34 C39 C38 1.1(2)
C33 C34 C39 C38 -176.75(13)

_cod_database_fobs_code 2242815
